data_1573549
loop_
_publ_author_name
'Chen, Fuqiang'
'Wu, Hongping'
'Hu, Zhanggui'
'Wang, Jiyang'
'Wu, Yicheng'
'Yu, Hongwei'

_publ_section_title
;
 Rational Design of a Series of Non-centrosymmetric Antiperovskite and
 double Antiperovskite Borate Fluorides
;
_journal_name_full 'Chemical Science'
_journal_paper_doi 10.1039/D4SC05747C
_journal_year 2025
_chemical_formula_sum 'B2 Ba Ca F K O5'
_chemical_formula_weight 337.14
_space_group_crystal_system tetragonal
_space_group_IT_number 113
_space_group_name_Hall 'P -4 2ab'
_space_group_name_H-M_alt 'P -4 21 m'
_audit_creation_method SHELXL-2018/3
_audit_update_record
;
2024-08-28 deposited with the CCDC.	2024-12-17 downloaded from the CCDC.
;
_cell_angle_alpha 90
_cell_angle_beta 90
_cell_angle_gamma 90
_cell_formula_units_Z 2
_cell_length_a 8.7276(11)
_cell_length_b 8.7276(11)
_cell_length_c 4.2840(10)
_cell_measurement_reflns_used 1233
_cell_measurement_temperature 304(2)
_cell_measurement_theta_max 29.32
_cell_measurement_theta_min 4.67
_cell_volume 326.32(10)
_computing_structure_refinement 'SHELXL-2018/3 (Sheldrick, 2018)'
_computing_structure_solution 'SHELXT 2014/5 (Sheldrick, 2014)'
_diffrn_ambient_temperature 304(2)
_diffrn_measured_fraction_theta_full 1.000
_diffrn_measured_fraction_theta_max 0.934
_diffrn_measurement_device_type 'Bruker APEX-II CCD'
_diffrn_radiation_type MoK\a
_diffrn_radiation_wavelength 0.71073
_diffrn_reflns_av_R_equivalents 0.0522
_diffrn_reflns_av_unetI/netI 0.0404
_diffrn_reflns_Laue_measured_fraction_full 1.000
_diffrn_reflns_Laue_measured_fraction_max 0.934
_diffrn_reflns_limit_h_max 10
_diffrn_reflns_limit_h_min -10
_diffrn_reflns_limit_k_max 13
_diffrn_reflns_limit_k_min -12
_diffrn_reflns_limit_l_max 6
_diffrn_reflns_limit_l_min -6
_diffrn_reflns_number 3680
_diffrn_reflns_point_group_measured_fraction_full 1.000
_diffrn_reflns_point_group_measured_fraction_max 0.916
_diffrn_reflns_theta_full 25.242
_diffrn_reflns_theta_max 34.870
_diffrn_reflns_theta_min 3.301
_exptl_absorpt_coefficient_mu 7.488
_exptl_absorpt_correction_T_max 0.91132
_exptl_absorpt_correction_T_min 0.77669
_exptl_absorpt_correction_type 'Numerical Mu From Formula'
_exptl_crystal_colour WHIT
_exptl_crystal_density_diffrn 3.431
_exptl_crystal_description BLOCK
_exptl_crystal_F_000 308
_exptl_crystal_size_max 0.111
_exptl_crystal_size_mid 0.105
_exptl_crystal_size_min 0.055
_refine_diff_density_max 1.766
_refine_diff_density_min -1.754
_refine_diff_density_rms 0.343
_refine_ls_abs_structure_details
;
 Refined as an inversion twin.
;
_refine_ls_abs_structure_Flack 0.7(3)
_refine_ls_extinction_method none
_refine_ls_goodness_of_fit_ref 1.144
_refine_ls_hydrogen_treatment undef
_refine_ls_matrix_type full
_refine_ls_number_parameters 31
_refine_ls_number_reflns 698
_refine_ls_number_restraints 42
_refine_ls_restrained_S_all 1.113
_refine_ls_R_factor_all 0.0924
_refine_ls_R_factor_gt 0.0661
_refine_ls_shift/su_max 0.002
_refine_ls_shift/su_mean 0.000
_refine_ls_structure_factor_coef Fsqd
_refine_ls_weighting_details 'w=1/[\s^2^(Fo^2^)+(0.0904P)^2^+2.6517P] where P=(Fo^2^+2Fc^2^)/3'
_refine_ls_weighting_scheme calc
_refine_ls_wR_factor_gt 0.1723
_refine_ls_wR_factor_ref 0.1952
_reflns_Friedel_coverage 0.635
_reflns_Friedel_fraction_full 1.000
_reflns_Friedel_fraction_max 0.889
_reflns_number_gt 514
_reflns_number_total 698
_reflns_threshold_expression 'I > 2\s(I)'
_cod_data_source_file d4sc05747c2.cif
_cod_data_source_block 1212_c
_cod_original_cell_volume 326.32(11)
_cod_database_code 1573549
_shelx_shelxl_version_number 2018/3
_shelx_space_group_comment
;
The symmetry employed for this shelxl refinement is uniquely defined
by the following loop, which should always be used as a source of
symmetry information in preference to the above space-group names.
They are only intended as comments.
;

loop_
_space_group_symop_operation_xyz
'x, y, z'
'-x, -y, z'
'y, -x, -z'
'-y, x, -z'
'-x+1/2, y+1/2, -z'
'x+1/2, -y+1/2, -z'
'-y+1/2, -x+1/2, z'
'y+1/2, x+1/2, z'

loop_
_atom_site_label
_atom_site_type_symbol
_atom_site_fract_x
_atom_site_fract_y
_atom_site_fract_z
_atom_site_U_iso_or_equiv
_atom_site_adp_type
_atom_site_occupancy
_atom_site_site_symmetry_order
_atom_site_calc_flag
_atom_site_refinement_flags_posn
_atom_site_refinement_flags_adp
_atom_site_refinement_flags_occupancy
_atom_site_disorder_assembly
_atom_site_disorder_group
Ba1 Ba 0.69274(10) 0.19274(10) 1.0004(6) 0.0339(4) Uani 0.5 2 d S TU P . .
K1 K 0.69274(10) 0.19274(10) 1.0004(6) 0.0339(4) Uani 0.5 2 d S TU P . .
O1 O 1.000000 0.500000 0.376(8) 0.096(2) Uani 1 4 d S TU P . .
Ca1 Ca 0.500000 0.500000 0.500000 0.0267(7) Uani 1 4 d S TU P . .
F1 F 0.500000 0.500000 0.000000 0.153(2) Uani 1 4 d S TU P . .
O2 O 0.7567(15) 0.4418(17) 0.573(4) 0.079(4) Uani 1 1 d . U . . .
B1 B 0.6052(13) 0.8948(13) 0.530(5) 0.0304(19) Uani 1 2 d S TU P . .

loop_
_atom_site_aniso_label
_atom_site_aniso_U_11
_atom_site_aniso_U_22
_atom_site_aniso_U_33
_atom_site_aniso_U_23
_atom_site_aniso_U_13
_atom_site_aniso_U_12
Ba1 0.0339(5) 0.0339(5) 0.0339(6) -0.0004(5) -0.0004(5) -0.0005(4)
K1 0.0339(5) 0.0339(5) 0.0339(6) -0.0004(5) -0.0004(5) -0.0005(4)
O1 0.096(2) 0.096(2) 0.096(3) 0.000 0.000 -0.0002(13)
Ca1 0.0263(8) 0.0263(8) 0.0275(10) 0.000 0.000 0.000
F1 0.153(2) 0.153(2) 0.153(3) 0.000 0.000 0.000
O2 0.078(4) 0.079(4) 0.079(5) 0.0001(13) 0.0000(13) 0.0007(13)
B1 0.0303(19) 0.0303(19) 0.030(2) 0.0005(9) -0.0005(9) 0.0002(13)

loop_
_atom_type_symbol
_atom_type_description
_atom_type_scat_dispersion_real
_atom_type_scat_dispersion_imag
_atom_type_scat_source
B B 0.0013 0.0007 'International Tables Vol C Tables 4.2.6.8 and 6.1.1.4'
Ba Ba -0.3244 2.2819 'International Tables Vol C Tables 4.2.6.8 and 6.1.1.4'
Ca Ca 0.2262 0.3064 'International Tables Vol C Tables 4.2.6.8 and 6.1.1.4'
F F 0.0171 0.0103 'International Tables Vol C Tables 4.2.6.8 and 6.1.1.4'
O O 0.0106 0.0060 'International Tables Vol C Tables 4.2.6.8 and 6.1.1.4'
K K 0.2009 0.2494 'International Tables Vol C Tables 4.2.6.8 and 6.1.1.4'

loop_
_geom_angle_atom_site_label_1
_geom_angle_atom_site_label_2
_geom_angle_atom_site_label_3
_geom_angle
_geom_angle_site_symmetry_1
_geom_angle_site_symmetry_3
_geom_angle_publ_flag
O1 Ba1 O2 90.1(5) 3_566 5_647 ?
O1 Ba1 O2 90.1(5) 3_566 3_567 ?
O2 Ba1 O2 80.3(6) 5_647 3_567 ?
O1 Ba1 O2 101.4(6) 3_566 . ?
O2 Ba1 O2 160.09(9) 5_647 . ?
O2 Ba1 O2 115.6(5) 3_567 . ?
O1 Ba1 O2 101.4(6) 3_566 8_545 ?
O2 Ba1 O2 115.6(5) 5_647 8_545 ?
O2 Ba1 O2 160.09(8) 3_567 8_545 ?
O2 Ba1 O2 46.5(6) . 8_545 ?
O1 Ba1 F1 100.63(9) 3_566 1_556 ?
O2 Ba1 F1 136.4(3) 5_647 1_556 ?
O2 Ba1 F1 57.8(3) 3_567 1_556 ?
O2 Ba1 F1 57.7(3) . 1_556 ?
O2 Ba1 F1 103.6(3) 8_545 1_556 ?
O1 Ba1 F1 100.63(9) 3_566 5_646 ?
O2 Ba1 F1 57.8(3) 5_647 5_646 ?
O2 Ba1 F1 136.4(3) 3_567 5_646 ?
O2 Ba1 F1 103.6(3) . 5_646 ?
O2 Ba1 F1 57.7(3) 8_545 5_646 ?
F1 Ba1 F1 154.20(4) 1_556 5_646 ?
O1 Ba1 B1 175.2(7) 3_566 3_567 ?
O2 Ba1 B1 86.3(4) 5_647 3_567 ?
O2 Ba1 B1 86.3(4) 3_567 3_567 ?
O2 Ba1 B1 83.0(5) . 3_567 ?
O2 Ba1 B1 83.0(5) 8_545 3_567 ?
F1 Ba1 B1 80.02(6) 1_556 3_567 ?
F1 Ba1 B1 80.02(6) 5_646 3_567 ?
O1 Ba1 O2 43.7(4) 3_566 5_646 ?
O2 Ba1 O2 87.0(4) 5_647 5_646 ?
O2 Ba1 O2 132.1(5) 3_567 5_646 ?
O2 Ba1 O2 90.10(9) . 5_646 ?
O2 Ba1 O2 63.9(4) 8_545 5_646 ?
F1 Ba1 O2 129.0(3) 1_556 5_646 ?
F1 Ba1 O2 62.4(2) 5_646 5_646 ?
B1 Ba1 O2 139.0(3) 3_567 5_646 ?
O1 Ba1 O2 43.7(4) 3_566 3_566 ?
O2 Ba1 O2 132.1(5) 5_647 3_566 ?
O2 Ba1 O2 87.0(4) 3_567 3_566 ?
O2 Ba1 O2 63.9(4) . 3_566 ?
O2 Ba1 O2 90.10(9) 8_545 3_566 ?
F1 Ba1 O2 62.4(2) 1_556 3_566 ?
F1 Ba1 O2 129.0(3) 5_646 3_566 ?
B1 Ba1 O2 139.0(3) 3_567 3_566 ?
O2 Ba1 O2 68.2(5) 5_646 3_566 ?
O1 Ba1 O2 153.5(4) 3_566 8_546 ?
O2 Ba1 O2 63.9(4) 5_647 8_546 ?
O2 Ba1 O2 90.19(10) 3_567 8_546 ?
O2 Ba1 O2 102.4(4) . 8_546 ?
O2 Ba1 O2 86.8(4) 8_545 8_546 ?
F1 Ba1 O2 101.9(2) 1_556 8_546 ?
F1 Ba1 O2 62.3(3) 5_646 8_546 ?
B1 Ba1 O2 23.7(3) 3_567 8_546 ?
O2 Ba1 O2 124.7(4) 5_646 8_546 ?
O2 Ba1 O2 162.70(7) 3_566 8_546 ?
O1 Ba1 O2 153.5(4) 3_566 1_556 ?
O2 Ba1 O2 90.19(10) 5_647 1_556 ?
O2 Ba1 O2 63.9(4) 3_567 1_556 ?
O2 Ba1 O2 86.8(4) . 1_556 ?
O2 Ba1 O2 102.4(4) 8_545 1_556 ?
F1 Ba1 O2 62.3(3) 1_556 1_556 ?
F1 Ba1 O2 101.9(2) 5_646 1_556 ?
B1 Ba1 O2 23.7(3) 3_567 1_556 ?
O2 Ba1 O2 162.70(7) 5_646 1_556 ?
O2 Ba1 O2 124.7(4) 3_566 1_556 ?
O2 Ba1 O2 40.2(5) 8_546 1_556 ?
B1 O1 B1 146(3) 4_756 3_566 ?
B1 O1 Ba1 99.6(8) 4_756 3_666 ?
B1 O1 Ba1 99.6(8) 3_566 3_666 ?
B1 O1 Ba1 99.6(8) 4_756 4_656 ?
B1 O1 Ba1 99.6(8) 3_566 4_656 ?
Ba1 O1 Ba1 111.7(12) 3_666 4_656 ?
F1 Ca1 F1 180.0 1_556 . ?
F1 Ca1 O2 97.8(4) 1_556 3_566 ?
F1 Ca1 O2 82.2(4) . 3_566 ?
F1 Ca1 O2 97.8(4) 1_556 4_656 ?
F1 Ca1 O2 82.2(4) . 4_656 ?
O2 Ca1 O2 164.5(8) 3_566 4_656 ?
F1 Ca1 O2 82.2(4) 1_556 2_665 ?
F1 Ca1 O2 97.8(4) . 2_665 ?
O2 Ca1 O2 91.05(11) 3_566 2_665 ?
O2 Ca1 O2 91.05(11) 4_656 2_665 ?
F1 Ca1 O2 82.2(4) 1_556 . ?
F1 Ca1 O2 97.8(4) . . ?
O2 Ca1 O2 91.05(11) 3_566 . ?
O2 Ca1 O2 91.05(11) 4_656 . ?
O2 Ca1 O2 164.5(8) 2_665 . ?
F1 Ca1 Ba1 55.94(3) 1_556 4_657 ?
F1 Ca1 Ba1 124.06(3) . 4_657 ?
O2 Ca1 Ba1 130.9(4) 3_566 4_657 ?
O2 Ca1 Ba1 59.8(4) 4_656 4_657 ?
O2 Ca1 Ba1 120.4(4) 2_665 4_657 ?
O2 Ca1 Ba1 48.9(4) . 4_657 ?
F1 Ca1 Ba1 124.06(3) 1_556 1_554 ?
F1 Ca1 Ba1 55.94(3) . 1_554 ?
O2 Ca1 Ba1 48.9(4) 3_566 1_554 ?
O2 Ca1 Ba1 120.4(4) 4_656 1_554 ?
O2 Ca1 Ba1 130.9(4) 2_665 1_554 ?
O2 Ca1 Ba1 59.8(4) . 1_554 ?
Ba1 Ca1 Ba1 108.28(3) 4_657 1_554 ?
F1 Ca1 Ba1 55.94(3) 1_556 3_567 ?
F1 Ca1 Ba1 124.06(4) . 3_567 ?
O2 Ca1 Ba1 59.8(4) 3_566 3_567 ?
O2 Ca1 Ba1 130.9(4) 4_656 3_567 ?
O2 Ca1 Ba1 48.9(4) 2_665 3_567 ?
O2 Ca1 Ba1 120.4(4) . 3_567 ?
Ba1 Ca1 Ba1 111.88(7) 4_657 3_567 ?
Ba1 Ca1 Ba1 108.28(3) 1_554 3_567 ?
F1 Ca1 Ba1 124.06(3) 1_556 2_664 ?
F1 Ca1 Ba1 55.94(3) . 2_664 ?
O2 Ca1 Ba1 120.4(4) 3_566 2_664 ?
O2 Ca1 Ba1 48.9(4) 4_656 2_664 ?
O2 Ca1 Ba1 59.8(4) 2_665 2_664 ?
O2 Ca1 Ba1 130.9(4) . 2_664 ?
Ba1 Ca1 Ba1 108.28(3) 4_657 2_664 ?
Ba1 Ca1 Ba1 111.88(7) 1_554 2_664 ?
Ba1 Ca1 Ba1 108.28(3) 3_567 2_664 ?
F1 Ca1 Ba1 124.11(4) 1_556 3_566 ?
F1 Ca1 Ba1 55.89(3) . 3_566 ?
O2 Ca1 Ba1 49.1(4) 3_566 3_566 ?
O2 Ca1 Ba1 120.2(4) 4_656 3_566 ?
O2 Ca1 Ba1 59.6(4) 2_665 3_566 ?
O2 Ca1 Ba1 131.1(4) . 3_566 ?
Ba1 Ca1 Ba1 179.95(7) 4_657 3_566 ?
Ba1 Ca1 Ba1 71.696(7) 1_554 3_566 ?
Ba1 Ca1 Ba1 68.169(15) 3_567 3_566 ?
Ba1 Ca1 Ba1 71.696(7) 2_664 3_566 ?
Ca1 F1 Ca1 180.0 1_554 . ?
Ca1 F1 Ba1 89.97(5) 1_554 4_656 ?
Ca1 F1 Ba1 90.03(5) . 4_656 ?
Ca1 F1 Ba1 89.97(5) 1_554 3_566 ?
Ca1 F1 Ba1 90.03(5) . 3_566 ?
Ba1 F1 Ba1 179.93(10) 4_656 3_566 ?
Ca1 F1 Ba1 90.03(5) 1_554 1_554 ?
Ca1 F1 Ba1 89.97(5) . 1_554 ?
Ba1 F1 Ba1 90.0 4_656 1_554 ?
Ba1 F1 Ba1 90.0 3_566 1_554 ?
Ca1 F1 Ba1 90.03(5) 1_554 2_664 ?
Ca1 F1 Ba1 89.97(5) . 2_664 ?
Ba1 F1 Ba1 90.0 4_656 2_664 ?
Ba1 F1 Ba1 90.0 3_566 2_664 ?
Ba1 F1 Ba1 179.93(10) 1_554 2_664 ?
B1 O2 Ca1 152.5(15) 3_566 . ?
B1 O2 Ba1 107.5(11) 3_566 4_657 ?
Ca1 O2 Ba1 93.8(5) . 4_657 ?
B1 O2 Ba1 98.6(11) 3_566 . ?
Ca1 O2 Ba1 93.6(5) . . ?
Ba1 O2 Ba1 101.5(5) 4_657 . ?
B1 O2 Ba1 80.8(11) 3_566 4_656 ?
Ca1 O2 Ba1 83.3(4) . 4_656 ?
Ba1 O2 Ba1 87.0(4) 4_657 4_656 ?
Ba1 O2 Ba1 171.2(6) . 4_656 ?
B1 O2 Ba1 73.2(10) 3_566 1_554 ?
Ca1 O2 Ba1 83.2(4) . 1_554 ?
Ba1 O2 Ba1 171.4(6) 4_657 1_554 ?
Ba1 O2 Ba1 86.8(4) . 1_554 ?
Ba1 O2 Ba1 84.7(4) 4_656 1_554 ?
O2 B1 O2 116.0(19) 4_656 5_656 ?
O2 B1 O1 119.7(9) 4_656 3_576 ?
O2 B1 O1 119.7(9) 5_656 3_576 ?
O2 B1 Ba1 83.1(10) 4_656 4_657 ?
O2 B1 Ba1 83.1(10) 5_656 4_657 ?
O1 B1 Ba1 123.8(18) 3_576 4_657 ?
O2 B1 Ba1 58.1(10) 4_656 4_656 ?
O2 B1 Ba1 58.1(10) 5_656 4_656 ?
O1 B1 Ba1 154.9(18) 3_576 4_656 ?
Ba1 B1 Ba1 81.2(4) 4_657 4_656 ?
O2 B1 Ba1 162.3(14) 4_656 1_565 ?
O2 B1 Ba1 76.0(9) 5_656 1_565 ?
O1 B1 Ba1 57.0(9) 3_576 1_565 ?
Ba1 B1 Ba1 85.6(4) 4_657 1_565 ?
Ba1 B1 Ba1 133.3(2) 4_656 1_565 ?
O2 B1 Ba1 76.0(9) 4_656 2_665 ?
O2 B1 Ba1 162.3(14) 5_656 2_665 ?
O1 B1 Ba1 57.0(9) 3_576 2_665 ?
Ba1 B1 Ba1 85.6(4) 4_657 2_665 ?
Ba1 B1 Ba1 133.3(2) 4_656 2_665 ?
Ba1 B1 Ba1 89.5(5) 1_565 2_665 ?
O2 B1 K1 121.0(14) 4_656 1_564 ?
O2 B1 K1 51.2(9) 5_656 1_564 ?
O1 B1 K1 80.7(12) 3_576 1_564 ?
Ba1 B1 K1 133.6(3) 4_657 1_564 ?
Ba1 B1 K1 80.8(4) 4_656 1_564 ?
Ba1 B1 K1 76.57(16) 1_565 1_564 ?
Ba1 B1 K1 135.7(5) 2_665 1_564 ?

loop_
_geom_bond_atom_site_label_1
_geom_bond_atom_site_label_2
_geom_bond_distance
_geom_bond_site_symmetry_2
_geom_bond_publ_flag
Ba1 O1 2.87(2) 3_566 ?
Ba1 O2 2.886(16) 5_647 ?
Ba1 O2 2.886(16) 3_567 ?
Ba1 O2 2.896(16) . ?
Ba1 O2 2.896(16) 8_545 ?
Ba1 F1 3.1656(5) 1_556 ?
Ba1 F1 3.1656(5) 5_646 ?
Ba1 B1 3.205(18) 3_567 ?
Ba1 O2 3.321(16) 5_646 ?
Ba1 O2 3.321(16) 3_566 ?
Ba1 O2 3.325(16) 8_546 ?
Ba1 O2 3.325(16) 1_556 ?
O1 B1 1.360(19) 4_756 ?
O1 B1 1.360(19) 3_566 ?
Ca1 F1 2.1420(5) 1_556 ?
Ca1 F1 2.1420(5) . ?
Ca1 O2 2.318(14) 3_566 ?
Ca1 O2 2.318(14) 4_656 ?
Ca1 O2 2.318(14) 2_665 ?
Ca1 O2 2.318(14) . ?
O2 B1 1.347(18) 3_566 ?
